data_4310930
loop_
_publ_author_name
'In Chung'
'Junghwan Do'
'Christian G. Canlas'
'David P. Weliky'
'Mercouri G. Kanatzidis'

_publ_section_title
;
 APSe6 (A = K, Rb, and Cs): Polymeric Selenophosphates with Reversible
 Phase-Change Properties
;
_journal_name_full 'Inorganic Chemistry'
_journal_page_first 2762
_journal_page_last 2764
_journal_paper_doi 10.1021/ic035448q
_journal_volume 43
_journal_year 2004
_chemical_formula_sum 'K P Se6'
_chemical_formula_weight 543.83
_chemical_name_systematic
; 
 ? 
;
_space_group_IT_number 29
_symmetry_cell_setting orthorhombic
_symmetry_space_group_name_Hall 'P 2c -2ac'
_symmetry_space_group_name_H-M 'P c a 21'
_atom_sites_solution_hydrogens geom
_atom_sites_solution_primary direct
_atom_sites_solution_secondary difmap
_audit_creation_method SHELXL-97
_cell_angle_alpha 90.00
_cell_angle_beta 90.00
_cell_angle_gamma 90.00
_cell_formula_units_Z 4
_cell_length_a 11.491(12)
_cell_length_b 6.791(7)
_cell_length_c 11.289(12)
_cell_measurement_temperature 293(2)
_cell_volume 880.9(16)
_computing_structure_refinement 'SHELXL-97 (Sheldrick, 1997)'
_computing_structure_solution 'SHELXS-97 (Sheldrick, 1990)'
_diffrn_ambient_temperature 293(2)
_diffrn_measured_fraction_theta_full 0.969
_diffrn_measured_fraction_theta_max 0.969
_diffrn_radiation_monochromator graphite
_diffrn_radiation_source 'fine-focus sealed tube'
_diffrn_radiation_type MoK\a
_diffrn_radiation_wavelength 0.71073
_diffrn_reflns_av_R_equivalents 0.0460
_diffrn_reflns_av_sigmaI/netI 0.0516
_diffrn_reflns_limit_h_max 15
_diffrn_reflns_limit_h_min -13
_diffrn_reflns_limit_k_max 9
_diffrn_reflns_limit_k_min -8
_diffrn_reflns_limit_l_max 13
_diffrn_reflns_limit_l_min -15
_diffrn_reflns_number 5111
_diffrn_reflns_theta_full 28.30
_diffrn_reflns_theta_max 28.30
_diffrn_reflns_theta_min 3.00
_exptl_absorpt_coefficient_mu 25.483
_exptl_crystal_density_diffrn 4.101
_exptl_crystal_density_method 'not measured'
_exptl_crystal_F_000 952
_refine_diff_density_max 1.161
_refine_diff_density_min -1.386
_refine_diff_density_rms 0.234
_refine_ls_abs_structure_details 'Flack H D (1983), Acta Cryst. A39, 876-881'
_refine_ls_abs_structure_Flack 0.02(3)
_refine_ls_extinction_coef 0.00000(12)
_refine_ls_extinction_expression Fc^*^=kFc[1+0.001xFc^2^\l^3^/sin(2\q)]^-1/4^
_refine_ls_extinction_method SHELXL
_refine_ls_goodness_of_fit_ref 1.013
_refine_ls_hydrogen_treatment mixed
_refine_ls_matrix_type full
_refine_ls_number_parameters 74
_refine_ls_number_reflns 1857
_refine_ls_number_restraints 1
_refine_ls_restrained_S_all 1.013
_refine_ls_R_factor_all 0.0476
_refine_ls_R_factor_gt 0.0333
_refine_ls_shift/su_max 0.067
_refine_ls_shift/su_mean 0.001
_refine_ls_structure_factor_coef Fsqd
_refine_ls_weighting_details 'calc w=1/[\s^2^(Fo^2^)+(0.0362P)^2^+0.0000P] where P=(Fo^2^+2Fc^2^)/3'
_refine_ls_weighting_scheme calc
_refine_ls_wR_factor_gt 0.0720
_refine_ls_wR_factor_ref 0.0771
_reflns_number_gt 1536
_reflns_number_total 1857
_reflns_threshold_expression >2sigma(I)
_cod_data_source_file ic035448qsi20031217_113002_1.cif
_cod_data_source_block kpse6
_cod_database_code 4310930

loop_
_symmetry_equiv_pos_as_xyz
'x, y, z'
'-x, -y, z+1/2'
'x+1/2, -y, z'
'-x+1/2, y, z+1/2'

loop_
_atom_site_label
_atom_site_type_symbol
_atom_site_fract_x
_atom_site_fract_y
_atom_site_fract_z
_atom_site_U_iso_or_equiv
_atom_site_adp_type
_atom_site_occupancy
_atom_site_symmetry_multiplicity
_atom_site_calc_flag
_atom_site_refinement_flags
_atom_site_disorder_assembly
_atom_site_disorder_group
P1 P 0.8312(2) 1.2296(4) 0.6585(2) 0.0197(6) Uani 1 1 d . . .
K1 K 0.8678(2) 0.8176(5) 0.3522(3) 0.0487(8) Uani 1 1 d . . .
Se1 Se 0.86816(9) 0.92293(16) 0.68657(10) 0.0254(2) Uani 1 1 d . . .
Se2 Se 1.12664(7) 0.93317(15) 0.46243(9) 0.0219(2) Uani 1 1 d . . .
Se3 Se 1.13332(9) 1.56231(15) 0.29642(10) 0.0280(3) Uani 1 1 d . . .
Se4 Se 1.14003(8) 0.73152(15) 0.63084(10) 0.0236(2) Uani 1 1 d . . .
Se5 Se 0.60501(8) 0.74692(15) 0.54431(10) 0.0240(2) Uani 1 1 d . . .
Se6 Se 0.91496(8) 1.32610(15) 0.48444(10) 0.0263(2) Uani 1 1 d . . .

loop_
_atom_site_aniso_label
_atom_site_aniso_U_11
_atom_site_aniso_U_22
_atom_site_aniso_U_33
_atom_site_aniso_U_23
_atom_site_aniso_U_13
_atom_site_aniso_U_12
P1 0.0230(12) 0.0188(13) 0.0173(15) 0.0018(10) 0.0006(9) 0.0001(10)
K1 0.0357(14) 0.069(2) 0.0416(18) -0.0103(16) -0.0092(13) 0.0137(14)
Se1 0.0300(5) 0.0196(5) 0.0267(6) 0.0044(4) 0.0063(5) 0.0043(4)
Se2 0.0233(5) 0.0248(5) 0.0176(5) 0.0002(4) -0.0008(4) 0.0010(4)
Se3 0.0392(6) 0.0213(5) 0.0237(6) 0.0029(5) 0.0072(5) -0.0017(5)
Se4 0.0236(5) 0.0231(6) 0.0243(6) 0.0042(5) -0.0001(4) -0.0027(4)
Se5 0.0280(5) 0.0222(5) 0.0219(6) 0.0007(4) 0.0027(4) 0.0028(4)
Se6 0.0306(5) 0.0274(5) 0.0209(5) 0.0077(5) 0.0029(5) 0.0032(4)

loop_
_atom_type_symbol
_atom_type_description
_atom_type_scat_dispersion_real
_atom_type_scat_dispersion_imag
_atom_type_scat_source
P P 0.1023 0.0942 'International Tables Vol C Tables 4.2.6.8 and 6.1.1.4'
K K 0.2009 0.2494 'International Tables Vol C Tables 4.2.6.8 and 6.1.1.4'
Se Se -0.0929 2.2259 'International Tables Vol C Tables 4.2.6.8 and 6.1.1.4'

loop_
_geom_angle_atom_site_label_1
_geom_angle_atom_site_label_2
_geom_angle_atom_site_label_3
_geom_angle
_geom_angle_site_symmetry_1
_geom_angle_site_symmetry_3
_geom_angle_publ_flag
Se3 P1 Se1 119.63(14) 2_785 . ?
Se3 P1 Se4 102.15(11) 2_785 3_475 ?
Se1 P1 Se4 109.23(11) . 3_475 ?
Se3 P1 Se6 110.85(13) 2_785 . ?
Se1 P1 Se6 108.79(11) . . ?
Se4 P1 Se6 105.08(12) 3_475 . ?
Se2 K1 Se1 151.51(12) . 4_654 ?
Se2 K1 Se2 117.70(11) . 3_475 ?
Se1 K1 Se2 56.91(8) 4_654 3_475 ?
Se2 K1 Se5 108.84(9) . 4_654 ?
Se1 K1 Se5 63.45(7) 4_654 4_654 ?
Se2 K1 Se5 119.35(9) 3_475 4_654 ?
Se2 K1 Se3 54.14(8) . 1_545 ?
Se1 K1 Se3 133.94(11) 4_654 1_545 ?
Se2 K1 Se3 169.05(10) 3_475 1_545 ?
Se5 K1 Se3 71.56(6) 4_654 1_545 ?
Se2 K1 Se6 86.03(8) . 1_545 ?
Se1 K1 Se6 122.25(9) 4_654 1_545 ?
Se2 K1 Se6 114.31(10) 3_475 1_545 ?
Se5 K1 Se6 105.23(9) 4_654 1_545 ?
Se3 K1 Se6 60.45(6) 1_545 1_545 ?
Se2 K1 Se5 122.36(12) . . ?
Se1 K1 Se5 72.54(10) 4_654 . ?
Se2 K1 Se5 38.12(6) 3_475 . ?
Se5 K1 Se5 128.67(9) 4_654 . ?
Se3 K1 Se5 136.83(11) 1_545 . ?
Se6 K1 Se5 76.63(8) 1_545 . ?
Se2 K1 Se3 149.56(11) . 3_475 ?
Se1 K1 Se3 58.63(8) 4_654 3_475 ?
Se2 K1 Se3 79.85(10) 3_475 3_475 ?
Se5 K1 Se3 78.82(7) 4_654 3_475 ?
Se3 K1 Se3 104.40(11) 1_545 3_475 ?
Se6 K1 Se3 63.63(8) 1_545 3_475 ?
Se5 K1 Se3 55.61(7) . 3_475 ?
Se2 K1 Se6 60.66(6) . . ?
Se1 K1 Se6 98.03(9) 4_654 . ?
Se2 K1 Se6 62.01(7) 3_475 . ?
Se5 K1 Se6 119.92(10) 4_654 . ?
Se3 K1 Se6 112.90(9) 1_545 . ?
Se6 K1 Se6 129.85(11) 1_545 . ?
Se5 K1 Se6 90.21(8) . . ?
Se3 K1 Se6 141.84(9) 3_475 . ?
Se2 K1 Se1 65.57(6) . . ?
Se1 K1 Se1 120.41(9) 4_654 . ?
Se2 K1 Se1 63.80(6) 3_475 . ?
Se5 K1 Se1 174.11(10) 4_654 . ?
Se3 K1 Se1 105.26(7) 1_545 . ?
Se6 K1 Se1 76.77(8) 1_545 . ?
Se5 K1 Se1 57.06(7) . . ?
Se3 K1 Se1 106.93(8) 3_475 . ?
Se6 K1 Se1 56.27(5) . . ?
P1 Se1 K1 97.40(10) . 4_655 ?
P1 Se1 K1 92.02(10) . . ?
K1 Se1 K1 120.30(7) 4_655 . ?
Se4 Se2 Se5 103.02(9) . 3_575 ?
Se4 Se2 K1 102.97(8) . . ?
Se5 Se2 K1 105.59(7) 3_575 . ?
Se4 Se2 K1 121.43(8) . 3_575 ?
Se5 Se2 K1 77.14(8) 3_575 3_575 ?
K1 Se2 K1 134.03(12) . 3_575 ?
P1 Se3 K1 88.30(10) 2_784 1_565 ?
P1 Se3 K1 115.81(10) 2_784 3_575 ?
K1 Se3 K1 155.75(10) 1_565 3_575 ?
P1 Se4 Se2 96.23(8) 3_575 . ?
Se6 Se5 Se2 100.33(6) 3_475 3_475 ?
Se6 Se5 K1 113.37(6) 3_475 4_655 ?
Se2 Se5 K1 104.49(8) 3_475 4_655 ?
Se6 Se5 K1 127.73(9) 3_475 . ?
Se2 Se5 K1 64.74(6) 3_475 . ?
K1 Se5 K1 118.82(7) 4_655 . ?
P1 Se6 Se5 94.81(10) . 3_575 ?
P1 Se6 K1 123.03(9) . 1_565 ?
Se5 Se6 K1 116.42(6) 3_575 1_565 ?
P1 Se6 K1 90.98(10) . . ?
Se5 Se6 K1 93.09(6) 3_575 . ?
K1 Se6 K1 129.85(11) 1_565 . ?

loop_
_geom_bond_atom_site_label_1
_geom_bond_atom_site_label_2
_geom_bond_distance
_geom_bond_site_symmetry_2
_geom_bond_publ_flag
P1 Se3 2.142(3) 2_785 ?
P1 Se1 2.149(3) . ?
P1 Se4 2.235(3) 3_475 ?
P1 Se6 2.284(3) . ?
K1 Se2 3.318(4) . ?
K1 Se1 3.370(4) 4_654 ?
K1 Se2 3.478(4) 3_475 ?
K1 Se5 3.522(5) 4_654 ?
K1 Se3 3.565(4) 1_545 ?
K1 Se6 3.696(5) 1_545 ?
K1 Se5 3.749(4) . ?
K1 Se3 3.783(4) 3_475 ?
K1 Se6 3.801(5) . ?
K1 Se1 3.842(5) . ?
Se1 K1 3.370(4) 4_655 ?
Se2 Se4 2.348(2) . ?
Se2 Se5 2.374(3) 3_575 ?
Se2 K1 3.478(4) 3_575 ?
Se3 P1 2.142(3) 2_784 ?
Se3 K1 3.565(4) 1_565 ?
Se3 K1 3.783(4) 3_575 ?
Se4 P1 2.235(3) 3_575 ?
Se5 Se6 2.339(3) 3_475 ?
Se5 Se2 2.374(3) 3_475 ?
Se5 K1 3.522(5) 4_655 ?
Se6 Se5 2.339(3) 3_575 ?
Se6 K1 3.696(5) 1_565 ?
